data_7718123
loop_
_publ_author_name
'Quek, Timothy'
'Chumsaeng, Phongnarin'
'Phomphrai, Khamphee'

_publ_section_title
;
 Heteroleptic phenoxyimino tin(ii) bis(trimethylsilyl)amides for the
 synthesis of poly(diester-alt-ethers) from cyclohexene oxide and succinic
 anhydride
;
_journal_issue 12
_journal_name_full 'Dalton Transactions'
_journal_page_first 5143
_journal_page_last 5152
_journal_paper_doi 10.1039/D4DT03514C
_journal_volume 54
_journal_year 2025
_chemical_formula_moiety 'C29 H48 N2 O Si2 Sn'
_chemical_formula_sum 'C29 H48 N2 O Si2 Sn'
_chemical_formula_weight 615.56
_chemical_name_systematic C29H48ON2Si2Sn
_chemical_properties_physical Air-sensitive,Moisture-sensitive
_space_group_crystal_system triclinic
_space_group_IT_number 2
_space_group_name_Hall '-P 1'
_space_group_name_H-M_alt 'P -1'
_atom_sites_solution_hydrogens geom
_atom_sites_solution_primary dual
_audit_creation_date 2021-05-22
_audit_creation_method
;
Olex2 1.3
(compiled 2020.11.12 svn.r5f609507 for OlexSys, GUI svn.r6272)
;
_audit_update_record
;
2024-08-21 deposited with the CCDC.	2025-02-24 downloaded from the CCDC.
;
_cell_angle_alpha 100.519(3)
_cell_angle_beta 103.382(4)
_cell_angle_gamma 105.443(3)
_cell_formula_units_Z 2
_cell_length_a 10.5871(13)
_cell_length_b 12.1261(14)
_cell_length_c 13.7342(17)
_cell_measurement_reflns_used 9369
_cell_measurement_temperature 100
_cell_measurement_theta_max 30.55
_cell_measurement_theta_min 2.97
_cell_volume 1596.4(3)
_computing_cell_refinement 'SAINT V8.40A (Bruker, 2019)'
_computing_data_reduction 'SAINT V8.40A (Bruker, 2019)'
_computing_molecular_graphics 'Olex2 1.3 (Dolomanov et al., 2009)'
_computing_publication_material 'Olex2 1.3 (Dolomanov et al., 2009)'
_computing_structure_refinement 'SHELXL 2018/3 (Sheldrick, 2015)'
_computing_structure_solution 'SHELXT 2014/5 (Sheldrick, 2014)'
_diffrn_ambient_temperature 100
_diffrn_measured_fraction_theta_full 0.999
_diffrn_measured_fraction_theta_max 0.999
_diffrn_measurement_device_type 'Bruker APEX-II CCD'
_diffrn_measurement_method '\f and \w scans'
_diffrn_radiation_type MoK\a
_diffrn_radiation_wavelength 0.71073
_diffrn_reflns_av_R_equivalents 0.0275
_diffrn_reflns_av_unetI/netI 0.0177
_diffrn_reflns_Laue_measured_fraction_full 0.999
_diffrn_reflns_Laue_measured_fraction_max 0.999
_diffrn_reflns_limit_h_max 14
_diffrn_reflns_limit_h_min -14
_diffrn_reflns_limit_k_max 16
_diffrn_reflns_limit_k_min -17
_diffrn_reflns_limit_l_max 19
_diffrn_reflns_limit_l_min -19
_diffrn_reflns_number 65884
_diffrn_reflns_point_group_measured_fraction_full 0.999
_diffrn_reflns_point_group_measured_fraction_max 0.999
_diffrn_reflns_theta_full 25.242
_diffrn_reflns_theta_max 30.033
_diffrn_reflns_theta_min 2.065
_diffrn_source_current 1.0
_diffrn_source_power 0.05
_diffrn_source_voltage 50.0
_diffrn_standards_number 0
_exptl_absorpt_coefficient_mu 0.898
_exptl_absorpt_correction_T_max 0.7461
_exptl_absorpt_correction_T_min 0.6821
_exptl_absorpt_correction_type none
_exptl_absorpt_process_details
;
SADABS-2016/2 (Bruker,2016/2) was used for absorption correction.
wR2(int) was 0.0864 before and 0.0492 after correction.
The Ratio of minimum to maximum transmission is 0.9142.
The \l/2 correction factor is Not present.
;
_exptl_crystal_colour 'clear yellow'
_exptl_crystal_colour_lustre clear
_exptl_crystal_colour_primary yellow
_exptl_crystal_density_diffrn 1.281
_exptl_crystal_description needle
_exptl_crystal_F_000 644
_exptl_crystal_recrystallization_method 'Re-crystallisation from solvent'
_exptl_crystal_size_max 0.35
_exptl_crystal_size_mid 0.28
_exptl_crystal_size_min 0.25
_refine_diff_density_max 0.405
_refine_diff_density_min -0.504
_refine_diff_density_rms 0.059
_refine_ls_extinction_method none
_refine_ls_goodness_of_fit_ref 1.115
_refine_ls_hydrogen_treatment constr
_refine_ls_matrix_type full
_refine_ls_number_parameters 330
_refine_ls_number_reflns 9325
_refine_ls_number_restraints 0
_refine_ls_restrained_S_all 1.115
_refine_ls_R_factor_all 0.0184
_refine_ls_R_factor_gt 0.0172
_refine_ls_shift/su_max 0.001
_refine_ls_shift/su_mean 0.000
_refine_ls_structure_factor_coef Fsqd
_refine_ls_weighting_details 'w=1/[\s^2^(Fo^2^)+(0.0180P)^2^+0.6625P] where P=(Fo^2^+2Fc^2^)/3'
_refine_ls_weighting_scheme calc
_refine_ls_wR_factor_gt 0.0450
_refine_ls_wR_factor_ref 0.0455
_reflns_Friedel_coverage 0.000
_reflns_number_gt 8958
_reflns_number_total 9325
_reflns_threshold_expression 'I > 2\s(I)'
_cod_data_source_file d4dt03514c2.cif
_cod_data_source_block p-1_CCDC1
_cod_depositor_comments 'Adding full bibliography for 7718121--7718126.cif.'
_cod_database_code 7718123
_shelx_shelxl_version_number 2018/3
_shelx_space_group_comment
;
The symmetry employed for this shelxl refinement is uniquely defined
by the following loop, which should always be used as a source of
symmetry information in preference to the above space-group names.
They are only intended as comments.
;
_shelx_estimated_absorpt_t_max 0.807
_shelx_estimated_absorpt_t_min 0.744
_olex2_refinement_description
;
1. Fixed Uiso
 At 1.2 times of:
  All C(H) groups
 At 1.5 times of:
  All C(H,H,H) groups
2.a Aromatic/amide H refined with riding coordinates:
 C5(H5), C3(H3), C7(H7), C20(H20), C19(H19), C18(H18)
2.b Idealised Me refined as rotating group:
 C13(H13A,H13B,H13C), C14(H14A,H14B,H14C), C15(H15A,H15B,H15C), C11(H11A,H11B,
 H11C), C12(H12A,H12B,H12C), C10(H10A,H10B,H10C), C23(H23A,H23B,H23C), C22(H22A,
 H22B,H22C), C24(H24A,H24B,H24C), C25(H25A,H25B,H25C), C26(H26A,H26B,H26C),
 C27(H27A,H27B,H27C), C28(H28A,H28B,H28C), C29(H29A,H29B,H29C)
;
_olex2_submission_special_instructions 'No special instructions were received'

loop_
_space_group_symop_operation_xyz
'x, y, z'
'-x, -y, -z'

loop_
_atom_site_label
_atom_site_type_symbol
_atom_site_fract_x
_atom_site_fract_y
_atom_site_fract_z
_atom_site_U_iso_or_equiv
_atom_site_adp_type
_atom_site_occupancy
_atom_site_site_symmetry_order
_atom_site_calc_flag
_atom_site_refinement_flags_posn
_atom_site_refinement_flags_adp
_atom_site_refinement_flags_occupancy
_atom_site_disorder_assembly
_atom_site_disorder_group
Sn1 Sn 0.20853(2) 0.61997(2) 0.40790(2) 0.01161(2) Uani 1 1 d . . . . .
Si1 Si 0.03742(3) 0.81276(3) 0.37853(2) 0.01610(6) Uani 1 1 d . . . . .
Si2 Si 0.04274(3) 0.64441(3) 0.18700(2) 0.01365(6) Uani 1 1 d . . . . .
O1 O 0.27002(8) 0.74982(7) 0.54780(6) 0.01380(14) Uani 1 1 d . . . . .
N1 N 0.43061(9) 0.72164(8) 0.41079(7) 0.01130(15) Uani 1 1 d . . . . .
N2 N 0.09992(9) 0.70855(8) 0.31941(7) 0.01417(16) Uani 1 1 d . . . . .
C1 C 0.38433(10) 0.76730(9) 0.62252(8) 0.01060(17) Uani 1 1 d . . . . .
C6 C 0.38358(10) 0.78242(9) 0.72805(8) 0.01136(17) Uani 1 1 d . . . . .
C9 C 0.25209(11) 0.77897(10) 0.75797(8) 0.01508(19) Uani 1 1 d . . . . .
C13 C 0.27397(13) 0.79318(13) 0.87475(9) 0.0238(2) Uani 1 1 d . . . . .
H13A H 0.187457 0.789834 0.890321 0.036 Uiso 1 1 calc R U . . .
H13B H 0.343516 0.869694 0.913460 0.036 Uiso 1 1 calc R U . . .
H13C H 0.304908 0.729091 0.894943 0.036 Uiso 1 1 calc R U . . .
C14 C 0.13916(12) 0.65971(11) 0.70158(10) 0.0218(2) Uani 1 1 d . . . . .
H14A H 0.169190 0.595417 0.722238 0.033 Uiso 1 1 calc R U . . .
H14B H 0.121165 0.647936 0.626519 0.033 Uiso 1 1 calc R U . . .
H14C H 0.055124 0.659742 0.720042 0.033 Uiso 1 1 calc R U . . .
C15 C 0.20509(12) 0.88206(11) 0.73024(9) 0.0197(2) Uani 1 1 d . . . . .
H15A H 0.120411 0.879858 0.748452 0.029 Uiso 1 1 calc R U . . .
H15B H 0.188269 0.874423 0.655709 0.029 Uiso 1 1 calc R U . . .
H15C H 0.276683 0.957493 0.768930 0.029 Uiso 1 1 calc R U . . .
C5 C 0.50613(11) 0.80119(9) 0.80282(8) 0.01229(18) Uani 1 1 d . . . . .
H5 H 0.504697 0.809471 0.872648 0.015 Uiso 1 1 calc R U . . .
C4 C 0.63230(10) 0.80883(9) 0.78274(8) 0.01159(17) Uani 1 1 d . . . . .
C8 C 0.75829(11) 0.82429(10) 0.87154(8) 0.01440(19) Uani 1 1 d . . . . .
C11 C 0.78495(14) 0.93395(12) 0.95922(10) 0.0255(3) Uani 1 1 d . . . . .
H11A H 0.800334 1.004553 0.932615 0.038 Uiso 1 1 calc R U . . .
H11B H 0.866224 0.942839 1.015404 0.038 Uiso 1 1 calc R U . . .
H11C H 0.705319 0.924478 0.985604 0.038 Uiso 1 1 calc R U . . .
C12 C 0.73203(12) 0.71428(11) 0.91386(10) 0.0219(2) Uani 1 1 d . . . . .
H12A H 0.650160 0.704438 0.937501 0.033 Uiso 1 1 calc R U . . .
H12B H 0.811326 0.724056 0.972117 0.033 Uiso 1 1 calc R U . . .
H12C H 0.717852 0.644081 0.858984 0.033 Uiso 1 1 calc R U . . .
C10 C 0.88674(12) 0.83736(12) 0.83583(9) 0.0232(2) Uani 1 1 d . . . . .
H10A H 0.872855 0.765842 0.782510 0.035 Uiso 1 1 calc R U . . .
H10B H 0.965436 0.848344 0.895004 0.035 Uiso 1 1 calc R U . . .
H10C H 0.904255 0.906276 0.807086 0.035 Uiso 1 1 calc R U . . .
C3 C 0.63235(10) 0.79845(9) 0.68110(8) 0.01194(17) Uani 1 1 d . . . . .
H3 H 0.716197 0.806732 0.664674 0.014 Uiso 1 1 calc R U . . .
C2 C 0.51049(10) 0.77575(9) 0.60075(7) 0.01072(17) Uani 1 1 d . . . . .
C7 C 0.52659(10) 0.76482(9) 0.49786(8) 0.01178(17) Uani 1 1 d . . . . .
H7 H 0.617708 0.792457 0.494137 0.014 Uiso 1 1 calc R U . . .
C16 C 0.46937(10) 0.71085(9) 0.31674(8) 0.01331(18) Uani 1 1 d . . . . .
C21 C 0.50322(11) 0.61023(10) 0.28008(9) 0.0180(2) Uani 1 1 d . . . . .
C23 C 0.51381(14) 0.52106(11) 0.34228(11) 0.0246(2) Uani 1 1 d . . . . .
H23A H 0.586466 0.559550 0.408149 0.037 Uiso 1 1 calc R U . . .
H23B H 0.535630 0.456208 0.303159 0.037 Uiso 1 1 calc R U . . .
H23C H 0.426229 0.489403 0.356004 0.037 Uiso 1 1 calc R U . . .
C20 C 0.52671(13) 0.59544(13) 0.18335(10) 0.0270(3) Uani 1 1 d . . . . .
H20 H 0.549222 0.527816 0.156101 0.032 Uiso 1 1 calc R U . . .
C19 C 0.51774(14) 0.67751(15) 0.12671(10) 0.0323(3) Uani 1 1 d . . . . .
H19 H 0.531581 0.664812 0.060186 0.039 Uiso 1 1 calc R U . . .
C18 C 0.48865(13) 0.77842(13) 0.16626(10) 0.0269(3) Uani 1 1 d . . . . .
H18 H 0.485449 0.835377 0.127353 0.032 Uiso 1 1 calc R U . . .
C17 C 0.46403(11) 0.79742(10) 0.26242(8) 0.0174(2) Uani 1 1 d . . . . .
C22 C 0.43405(13) 0.90683(11) 0.30746(10) 0.0223(2) Uani 1 1 d . . . . .
H22A H 0.426060 0.953607 0.256567 0.033 Uiso 1 1 calc R U . . .
H22B H 0.508773 0.954293 0.370193 0.033 Uiso 1 1 calc R U . . .
H22C H 0.347775 0.883922 0.324976 0.033 Uiso 1 1 calc R U . . .
C24 C -0.06273(13) 0.74910(12) 0.46274(11) 0.0249(2) Uani 1 1 d . . . . .
H24A H -0.143532 0.682311 0.419545 0.037 Uiso 1 1 calc R U . . .
H24B H -0.092074 0.810161 0.499670 0.037 Uiso 1 1 calc R U . . .
H24C H -0.004918 0.721555 0.513016 0.037 Uiso 1 1 calc R U . . .
C25 C 0.17913(14) 0.95244(10) 0.45494(10) 0.0231(2) Uani 1 1 d . . . . .
H25A H 0.252740 0.933212 0.499199 0.035 Uiso 1 1 calc R U . . .
H25B H 0.143939 1.003061 0.498242 0.035 Uiso 1 1 calc R U . . .
H25C H 0.215042 0.994308 0.407463 0.035 Uiso 1 1 calc R U . . .
C26 C -0.08518(16) 0.85874(13) 0.28471(11) 0.0321(3) Uani 1 1 d . . . . .
H26A H -0.043214 0.883322 0.232299 0.048 Uiso 1 1 calc R U . . .
H26B H -0.106440 0.925050 0.322133 0.048 Uiso 1 1 calc R U . . .
H26C H -0.169856 0.791819 0.250769 0.048 Uiso 1 1 calc R U . . .
C27 C -0.14884(12) 0.57479(11) 0.13556(9) 0.0200(2) Uani 1 1 d . . . . .
H27A H -0.182844 0.536767 0.185769 0.030 Uiso 1 1 calc R U . . .
H27B H -0.172602 0.515270 0.069773 0.030 Uiso 1 1 calc R U . . .
H27C H -0.190952 0.636022 0.124303 0.030 Uiso 1 1 calc R U . . .
C28 C 0.09810(13) 0.75234(11) 0.11126(9) 0.0223(2) Uani 1 1 d . . . . .
H28A H 0.063885 0.819080 0.126778 0.033 Uiso 1 1 calc R U . . .
H28B H 0.060879 0.712856 0.036983 0.033 Uiso 1 1 calc R U . . .
H28C H 0.198489 0.781555 0.130413 0.033 Uiso 1 1 calc R U . . .
C29 C 0.11743(12) 0.52340(11) 0.15486(9) 0.0204(2) Uani 1 1 d . . . . .
H29A H 0.217775 0.556014 0.179258 0.031 Uiso 1 1 calc R U . . .
H29B H 0.087204 0.489590 0.079629 0.031 Uiso 1 1 calc R U . . .
H29C H 0.086343 0.461363 0.188885 0.031 Uiso 1 1 calc R U . . .

loop_
_atom_site_aniso_label
_atom_site_aniso_U_11
_atom_site_aniso_U_22
_atom_site_aniso_U_33
_atom_site_aniso_U_23
_atom_site_aniso_U_13
_atom_site_aniso_U_12
Sn1 0.00969(4) 0.01126(4) 0.01276(4) 0.00420(2) 0.00091(2) 0.00293(2)
Si1 0.01763(14) 0.01543(14) 0.01652(14) 0.00422(11) 0.00327(11) 0.00890(11)
Si2 0.01244(13) 0.01567(13) 0.01154(12) 0.00388(10) 0.00092(10) 0.00445(10)
O1 0.0103(3) 0.0203(4) 0.0111(3) 0.0040(3) 0.0018(3) 0.0067(3)
N1 0.0121(4) 0.0120(4) 0.0103(4) 0.0029(3) 0.0041(3) 0.0041(3)
N2 0.0145(4) 0.0148(4) 0.0129(4) 0.0038(3) 0.0008(3) 0.0070(3)
C1 0.0105(4) 0.0105(4) 0.0115(4) 0.0035(3) 0.0027(3) 0.0044(3)
C6 0.0121(4) 0.0120(4) 0.0122(4) 0.0045(3) 0.0049(3) 0.0053(3)
C9 0.0131(5) 0.0216(5) 0.0152(5) 0.0081(4) 0.0074(4) 0.0083(4)
C13 0.0216(6) 0.0409(7) 0.0171(5) 0.0114(5) 0.0118(4) 0.0156(5)
C14 0.0161(5) 0.0260(6) 0.0255(6) 0.0128(5) 0.0086(4) 0.0042(4)
C15 0.0193(5) 0.0249(6) 0.0223(5) 0.0083(4) 0.0103(4) 0.0143(4)
C5 0.0142(4) 0.0133(4) 0.0107(4) 0.0041(3) 0.0041(3) 0.0056(4)
C4 0.0114(4) 0.0117(4) 0.0110(4) 0.0032(3) 0.0016(3) 0.0040(3)
C8 0.0113(4) 0.0182(5) 0.0120(4) 0.0041(4) 0.0006(3) 0.0043(4)
C11 0.0232(6) 0.0257(6) 0.0179(5) -0.0030(4) -0.0020(4) 0.0050(5)
C12 0.0173(5) 0.0269(6) 0.0237(6) 0.0140(5) 0.0025(4) 0.0087(4)
C10 0.0108(5) 0.0381(7) 0.0192(5) 0.0089(5) 0.0019(4) 0.0066(5)
C3 0.0099(4) 0.0134(4) 0.0127(4) 0.0033(3) 0.0034(3) 0.0039(3)
C2 0.0106(4) 0.0112(4) 0.0101(4) 0.0028(3) 0.0028(3) 0.0034(3)
C7 0.0113(4) 0.0119(4) 0.0124(4) 0.0034(3) 0.0041(3) 0.0036(3)
C16 0.0105(4) 0.0172(5) 0.0099(4) 0.0016(4) 0.0033(3) 0.0016(4)
C21 0.0130(5) 0.0200(5) 0.0175(5) -0.0013(4) 0.0050(4) 0.0031(4)
C23 0.0258(6) 0.0187(5) 0.0309(6) 0.0027(5) 0.0097(5) 0.0112(5)
C20 0.0189(6) 0.0338(7) 0.0223(6) -0.0059(5) 0.0106(5) 0.0039(5)
C19 0.0250(6) 0.0511(9) 0.0159(5) 0.0025(5) 0.0124(5) 0.0030(6)
C18 0.0216(6) 0.0400(7) 0.0174(5) 0.0130(5) 0.0080(4) 0.0013(5)
C17 0.0130(5) 0.0220(5) 0.0145(5) 0.0070(4) 0.0032(4) 0.0007(4)
C22 0.0227(6) 0.0193(5) 0.0246(6) 0.0110(4) 0.0044(5) 0.0048(4)
C24 0.0204(6) 0.0288(6) 0.0310(6) 0.0097(5) 0.0117(5) 0.0121(5)
C25 0.0295(6) 0.0155(5) 0.0229(6) 0.0022(4) 0.0081(5) 0.0070(5)
C26 0.0386(8) 0.0347(7) 0.0286(7) 0.0088(6) 0.0030(6) 0.0266(6)
C27 0.0150(5) 0.0245(6) 0.0180(5) 0.0071(4) 0.0013(4) 0.0042(4)
C28 0.0193(5) 0.0274(6) 0.0196(5) 0.0109(5) 0.0042(4) 0.0047(5)
C29 0.0202(5) 0.0223(5) 0.0158(5) -0.0001(4) 0.0019(4) 0.0088(4)

loop_
_atom_type_symbol
_atom_type_description
_atom_type_scat_dispersion_real
_atom_type_scat_dispersion_imag
_atom_type_scat_source
C C 0.0033 0.0016 'International Tables Vol C Tables 4.2.6.8 and 6.1.1.4'
H H 0.0000 0.0000 'International Tables Vol C Tables 4.2.6.8 and 6.1.1.4'
N N 0.0061 0.0033 'International Tables Vol C Tables 4.2.6.8 and 6.1.1.4'
O O 0.0106 0.0060 'International Tables Vol C Tables 4.2.6.8 and 6.1.1.4'
Si Si 0.0817 0.0704 'International Tables Vol C Tables 4.2.6.8 and 6.1.1.4'
Sn Sn -0.6537 1.4246 'International Tables Vol C Tables 4.2.6.8 and 6.1.1.4'

loop_
_geom_angle_atom_site_label_1
_geom_angle_atom_site_label_2
_geom_angle_atom_site_label_3
_geom_angle
_geom_angle_site_symmetry_1
_geom_angle_site_symmetry_3
_geom_angle_publ_flag
O1 Sn1 N1 79.92(3) . . ?
O1 Sn1 N2 95.60(3) . . ?
N2 Sn1 N1 99.19(3) . . ?
N2 Si1 C24 109.94(5) . . ?
N2 Si1 C25 111.32(5) . . ?
N2 Si1 C26 113.75(6) . . ?
C24 Si1 C26 105.17(7) . . ?
C25 Si1 C24 110.94(6) . . ?
C25 Si1 C26 105.51(7) . . ?
N2 Si2 C27 113.14(5) . . ?
N2 Si2 C28 112.44(5) . . ?
N2 Si2 C29 110.05(5) . . ?
C28 Si2 C27 108.28(5) . . ?
C28 Si2 C29 105.99(6) . . ?
C29 Si2 C27 106.54(6) . . ?
C1 O1 Sn1 122.32(6) . . ?
C7 N1 Sn1 119.64(7) . . ?
C7 N1 C16 118.20(9) . . ?
C16 N1 Sn1 120.26(6) . . ?
Si1 N2 Sn1 120.54(5) . . ?
Si2 N2 Sn1 114.87(5) . . ?
Si2 N2 Si1 122.64(5) . . ?
O1 C1 C6 120.41(9) . . ?
O1 C1 C2 121.38(9) . . ?
C2 C1 C6 118.16(9) . . ?
C1 C6 C9 121.11(9) . . ?
C5 C6 C1 117.88(9) . . ?
C5 C6 C9 121.00(9) . . ?
C6 C9 C13 112.20(9) . . ?
C6 C9 C14 110.48(9) . . ?
C6 C9 C15 109.03(9) . . ?
C13 C9 C14 107.02(9) . . ?
C13 C9 C15 107.55(9) . . ?
C14 C9 C15 110.52(9) . . ?
C9 C13 H13A 109.5 . . ?
C9 C13 H13B 109.5 . . ?
C9 C13 H13C 109.5 . . ?
H13A C13 H13B 109.5 . . ?
H13A C13 H13C 109.5 . . ?
H13B C13 H13C 109.5 . . ?
C9 C14 H14A 109.5 . . ?
C9 C14 H14B 109.5 . . ?
C9 C14 H14C 109.5 . . ?
H14A C14 H14B 109.5 . . ?
H14A C14 H14C 109.5 . . ?
H14B C14 H14C 109.5 . . ?
C9 C15 H15A 109.5 . . ?
C9 C15 H15B 109.5 . . ?
C9 C15 H15C 109.5 . . ?
H15A C15 H15B 109.5 . . ?
H15A C15 H15C 109.5 . . ?
H15B C15 H15C 109.5 . . ?
C6 C5 H5 117.6 . . ?
C6 C5 C4 124.83(9) . . ?
C4 C5 H5 117.6 . . ?
C5 C4 C8 119.54(9) . . ?
C3 C4 C5 116.55(9) . . ?
C3 C4 C8 123.89(9) . . ?
C4 C8 C11 110.45(9) . . ?
C4 C8 C12 108.71(9) . . ?
C4 C8 C10 111.89(9) . . ?
C12 C8 C11 108.88(10) . . ?
C10 C8 C11 108.69(10) . . ?
C10 C8 C12 108.14(10) . . ?
C8 C11 H11A 109.5 . . ?
C8 C11 H11B 109.5 . . ?
C8 C11 H11C 109.5 . . ?
H11A C11 H11B 109.5 . . ?
H11A C11 H11C 109.5 . . ?
H11B C11 H11C 109.5 . . ?
C8 C12 H12A 109.5 . . ?
C8 C12 H12B 109.5 . . ?
C8 C12 H12C 109.5 . . ?
H12A C12 H12B 109.5 . . ?
H12A C12 H12C 109.5 . . ?
H12B C12 H12C 109.5 . . ?
C8 C10 H10A 109.5 . . ?
C8 C10 H10B 109.5 . . ?
C8 C10 H10C 109.5 . . ?
H10A C10 H10B 109.5 . . ?
H10A C10 H10C 109.5 . . ?
H10B C10 H10C 109.5 . . ?
C4 C3 H3 119.2 . . ?
C4 C3 C2 121.52(9) . . ?
C2 C3 H3 119.2 . . ?
C1 C2 C7 123.97(9) . . ?
C3 C2 C1 120.98(9) . . ?
C3 C2 C7 115.04(9) . . ?
N1 C7 C2 127.03(9) . . ?
N1 C7 H7 116.5 . . ?
C2 C7 H7 116.5 . . ?
C21 C16 N1 118.40(9) . . ?
C17 C16 N1 118.83(10) . . ?
C17 C16 C21 122.66(10) . . ?
C16 C21 C23 121.49(10) . . ?
C20 C21 C16 117.45(11) . . ?
C20 C21 C23 121.06(11) . . ?
C21 C23 H23A 109.5 . . ?
C21 C23 H23B 109.5 . . ?
C21 C23 H23C 109.5 . . ?
H23A C23 H23B 109.5 . . ?
H23A C23 H23C 109.5 . . ?
H23B C23 H23C 109.5 . . ?
C21 C20 H20 119.5 . . ?
C19 C20 C21 121.01(12) . . ?
C19 C20 H20 119.5 . . ?
C20 C19 H19 119.8 . . ?
C20 C19 C18 120.42(11) . . ?
C18 C19 H19 119.8 . . ?
C19 C18 H18 119.6 . . ?
C19 C18 C17 120.87(12) . . ?
C17 C18 H18 119.6 . . ?
C16 C17 C22 120.67(10) . . ?
C18 C17 C16 117.51(11) . . ?
C18 C17 C22 121.81(11) . . ?
C17 C22 H22A 109.5 . . ?
C17 C22 H22B 109.5 . . ?
C17 C22 H22C 109.5 . . ?
H22A C22 H22B 109.5 . . ?
H22A C22 H22C 109.5 . . ?
H22B C22 H22C 109.5 . . ?
Si1 C24 H24A 109.5 . . ?
Si1 C24 H24B 109.5 . . ?
Si1 C24 H24C 109.5 . . ?
H24A C24 H24B 109.5 . . ?
H24A C24 H24C 109.5 . . ?
H24B C24 H24C 109.5 . . ?
Si1 C25 H25A 109.5 . . ?
Si1 C25 H25B 109.5 . . ?
Si1 C25 H25C 109.5 . . ?
H25A C25 H25B 109.5 . . ?
H25A C25 H25C 109.5 . . ?
H25B C25 H25C 109.5 . . ?
Si1 C26 H26A 109.5 . . ?
Si1 C26 H26B 109.5 . . ?
Si1 C26 H26C 109.5 . . ?
H26A C26 H26B 109.5 . . ?
H26A C26 H26C 109.5 . . ?
H26B C26 H26C 109.5 . . ?
Si2 C27 H27A 109.5 . . ?
Si2 C27 H27B 109.5 . . ?
Si2 C27 H27C 109.5 . . ?
H27A C27 H27B 109.5 . . ?
H27A C27 H27C 109.5 . . ?
H27B C27 H27C 109.5 . . ?
Si2 C28 H28A 109.5 . . ?
Si2 C28 H28B 109.5 . . ?
Si2 C28 H28C 109.5 . . ?
H28A C28 H28B 109.5 . . ?
H28A C28 H28C 109.5 . . ?
H28B C28 H28C 109.5 . . ?
Si2 C29 H29A 109.5 . . ?
Si2 C29 H29B 109.5 . . ?
Si2 C29 H29C 109.5 . . ?
H29A C29 H29B 109.5 . . ?
H29A C29 H29C 109.5 . . ?
H29B C29 H29C 109.5 . . ?

loop_
_geom_bond_atom_site_label_1
_geom_bond_atom_site_label_2
_geom_bond_distance
_geom_bond_site_symmetry_2
_geom_bond_publ_flag
Sn1 O1 2.0893(8) . ?
Sn1 N1 2.3334(9) . ?
Sn1 N2 2.1072(9) . ?
Si1 N2 1.7358(10) . ?
Si1 C24 1.8749(13) . ?
Si1 C25 1.8681(13) . ?
Si1 C26 1.8787(13) . ?
Si2 N2 1.7326(10) . ?
Si2 C27 1.8795(12) . ?
Si2 C28 1.8733(12) . ?
Si2 C29 1.8751(12) . ?
O1 C1 1.3311(12) . ?
N1 C7 1.2892(13) . ?
N1 C16 1.4375(13) . ?
C1 C6 1.4295(14) . ?
C1 C2 1.4167(14) . ?
C6 C9 1.5325(14) . ?
C6 C5 1.3894(14) . ?
C9 C13 1.5368(16) . ?
C9 C14 1.5369(17) . ?
C9 C15 1.5404(15) . ?
C13 H13A 0.9800 . ?
C13 H13B 0.9800 . ?
C13 H13C 0.9800 . ?
C14 H14A 0.9800 . ?
C14 H14B 0.9800 . ?
C14 H14C 0.9800 . ?
C15 H15A 0.9800 . ?
C15 H15B 0.9800 . ?
C15 H15C 0.9800 . ?
C5 H5 0.9500 . ?
C5 C4 1.4081(14) . ?
C4 C8 1.5271(14) . ?
C4 C3 1.3787(14) . ?
C8 C11 1.5350(16) . ?
C8 C12 1.5347(16) . ?
C8 C10 1.5288(16) . ?
C11 H11A 0.9800 . ?
C11 H11B 0.9800 . ?
C11 H11C 0.9800 . ?
C12 H12A 0.9800 . ?
C12 H12B 0.9800 . ?
C12 H12C 0.9800 . ?
C10 H10A 0.9800 . ?
C10 H10B 0.9800 . ?
C10 H10C 0.9800 . ?
C3 H3 0.9500 . ?
C3 C2 1.4139(14) . ?
C2 C7 1.4487(14) . ?
C7 H7 0.9500 . ?
C16 C21 1.4010(15) . ?
C16 C17 1.3998(15) . ?
C21 C23 1.5064(18) . ?
C21 C20 1.3960(16) . ?
C23 H23A 0.9800 . ?
C23 H23B 0.9800 . ?
C23 H23C 0.9800 . ?
C20 H20 0.9500 . ?
C20 C19 1.380(2) . ?
C19 H19 0.9500 . ?
C19 C18 1.387(2) . ?
C18 H18 0.9500 . ?
C18 C17 1.3948(16) . ?
C17 C22 1.5030(17) . ?
C22 H22A 0.9800 . ?
C22 H22B 0.9800 . ?
C22 H22C 0.9800 . ?
C24 H24A 0.9800 . ?
C24 H24B 0.9800 . ?
C24 H24C 0.9800 . ?
C25 H25A 0.9800 . ?
C25 H25B 0.9800 . ?
C25 H25C 0.9800 . ?
C26 H26A 0.9800 . ?
C26 H26B 0.9800 . ?
C26 H26C 0.9800 . ?
C27 H27A 0.9800 . ?
C27 H27B 0.9800 . ?
C27 H27C 0.9800 . ?
C28 H28A 0.9800 . ?
C28 H28B 0.9800 . ?
C28 H28C 0.9800 . ?
C29 H29A 0.9800 . ?
C29 H29B 0.9800 . ?
C29 H29C 0.9800 . ?

loop_
_geom_torsion_atom_site_label_1
_geom_torsion_atom_site_label_2
_geom_torsion_atom_site_label_3
_geom_torsion_atom_site_label_4
_geom_torsion
_geom_torsion_site_symmetry_1
_geom_torsion_site_symmetry_2
_geom_torsion_site_symmetry_3
_geom_torsion_site_symmetry_4
_geom_torsion_publ_flag
Sn1 O1 C1 C6 -134.88(8) . . . . ?
Sn1 O1 C1 C2 47.43(12) . . . . ?
Sn1 N1 C7 C2 -11.14(14) . . . . ?
Sn1 N1 C16 C21 -80.13(11) . . . . ?
Sn1 N1 C16 C17 96.18(10) . . . . ?
O1 C1 C6 C9 0.00(15) . . . . ?
O1 C1 C6 C5 -179.57(9) . . . . ?
O1 C1 C2 C3 177.77(9) . . . . ?
O1 C1 C2 C7 -0.90(15) . . . . ?
N1 C16 C21 C23 -6.39(16) . . . . ?
N1 C16 C21 C20 173.53(10) . . . . ?
N1 C16 C17 C18 -173.62(10) . . . . ?
N1 C16 C17 C22 6.92(15) . . . . ?
C1 C6 C9 C13 178.17(10) . . . . ?
C1 C6 C9 C14 58.84(12) . . . . ?
C1 C6 C9 C15 -62.81(13) . . . . ?
C1 C6 C5 C4 1.34(15) . . . . ?
C1 C2 C7 N1 -16.26(17) . . . . ?
C6 C1 C2 C3 0.03(14) . . . . ?
C6 C1 C2 C7 -178.64(9) . . . . ?
C6 C5 C4 C8 -177.31(10) . . . . ?
C6 C5 C4 C3 1.01(15) . . . . ?
C9 C6 C5 C4 -178.23(10) . . . . ?
C5 C6 C9 C13 -2.28(14) . . . . ?
C5 C6 C9 C14 -121.61(11) . . . . ?
C5 C6 C9 C15 116.75(11) . . . . ?
C5 C4 C8 C11 -55.74(13) . . . . ?
C5 C4 C8 C12 63.66(13) . . . . ?
C5 C4 C8 C10 -176.98(10) . . . . ?
C5 C4 C3 C2 -2.87(15) . . . . ?
C4 C3 C2 C1 2.42(15) . . . . ?
C4 C3 C2 C7 -178.79(9) . . . . ?
C8 C4 C3 C2 175.37(9) . . . . ?
C3 C4 C8 C11 126.07(11) . . . . ?
C3 C4 C8 C12 -114.53(11) . . . . ?
C3 C4 C8 C10 4.83(15) . . . . ?
C3 C2 C7 N1 165.00(10) . . . . ?
C2 C1 C6 C9 177.76(9) . . . . ?
C2 C1 C6 C5 -1.81(14) . . . . ?
C7 N1 C16 C21 84.13(12) . . . . ?
C7 N1 C16 C17 -99.56(12) . . . . ?
C16 N1 C7 C2 -175.50(10) . . . . ?
C16 C21 C20 C19 0.45(18) . . . . ?
C21 C16 C17 C18 2.52(16) . . . . ?
C21 C16 C17 C22 -176.94(10) . . . . ?
C21 C20 C19 C18 1.7(2) . . . . ?
C23 C21 C20 C19 -179.63(12) . . . . ?
C20 C19 C18 C17 -1.9(2) . . . . ?
C19 C18 C17 C16 -0.23(18) . . . . ?
C19 C18 C17 C22 179.22(12) . . . . ?
C17 C16 C21 C23 177.46(11) . . . . ?
C17 C16 C21 C20 -2.63(16) . . . . ?
C24 Si1 N2 Sn1 -50.81(7) . . . . ?
C24 Si1 N2 Si2 112.49(7) . . . . ?
C25 Si1 N2 Sn1 72.54(7) . . . . ?
C25 Si1 N2 Si2 -124.16(7) . . . . ?
C26 Si1 N2 Sn1 -168.43(7) . . . . ?
C26 Si1 N2 Si2 -5.13(9) . . . . ?
C27 Si2 N2 Sn1 110.25(6) . . . . ?
C27 Si2 N2 Si1 -53.91(8) . . . . ?
C28 Si2 N2 Sn1 -126.69(6) . . . . ?
C28 Si2 N2 Si1 69.14(8) . . . . ?
C29 Si2 N2 Sn1 -8.79(7) . . . . ?
C29 Si2 N2 Si1 -172.96(6) . . . . ?
